data_4323050
loop_
_publ_author_name
'Lucio Randaccio'
'Michela Furlan'
'Silvano Geremia'
'Miroslav Slouf'

_publ_section_title
;
 Preparation and X-ray Analysis of Crystals of Azido- and Chlorocobalamin
 Containing LiCl: A Structural Model for the Interactions of the Corrin
 Ring with Ionic Species
;
_journal_name_full 'Inorganic Chemistry'
_journal_page_first 5390
_journal_page_last 5393
_journal_paper_doi 10.1021/ic980181u
_journal_volume 37
_journal_year 1998
_chemical_formula_moiety 'N3-Cbl . 2LiCl . 9.3H2O'
_chemical_formula_sum 'C62 H106.6 Cl2 Co Li2 N16 O23.3 P'
_chemical_formula_weight 1623.71
_chemical_name_common Azidocobalamine
_chemical_name_systematic
; 
 ? 
;
_space_group_IT_number 19
_symmetry_cell_setting orthorhombic
_symmetry_space_group_name_Hall 'P 2ac 2ab'
_symmetry_space_group_name_H-M 'P 21 21 21'
_atom_sites_solution_hydrogens geom
_atom_sites_solution_primary direct
_atom_sites_solution_secondary difmap
_audit_creation_method SHELXL-97
_cell_angle_alpha 90.00
_cell_angle_beta 90.00
_cell_angle_gamma 90.00
_cell_formula_units_Z 4
_cell_length_a 15.4340(10)
_cell_length_b 22.6790(10)
_cell_length_c 23.4500(10)
_cell_measurement_reflns_used 'all - Denzo'
_cell_measurement_temperature 100(2)
_cell_measurement_theta_max 28.15
_cell_volume 8208.1(7)
_computing_cell_refinement Scalepack
_computing_data_collection MAR345
_computing_data_reduction DENZO
_computing_molecular_graphics PLATON
_computing_publication_material 'SHELXL-97 (Sheldrick, 1997)'
_computing_structure_refinement 'SHELXL-97 (Sheldrick, 1997)'
_computing_structure_solution 'isomorphous replacement'
_diffrn_ambient_temperature 100(2)
_diffrn_measured_fraction_theta_full 0.971
_diffrn_measured_fraction_theta_max 0.971
_diffrn_measurement_device_type 'image plate mar345'
_diffrn_measurement_method oscillation
_diffrn_radiation_monochromator 'silicone 110'
_diffrn_radiation_source wiggler
_diffrn_radiation_type synchrotron
_diffrn_radiation_wavelength 0.80000
_diffrn_reflns_av_R_equivalents 0.0000
_diffrn_reflns_av_sigmaI/netI 0.0339
_diffrn_reflns_limit_h_max 17
_diffrn_reflns_limit_h_min -17
_diffrn_reflns_limit_k_max 25
_diffrn_reflns_limit_k_min -25
_diffrn_reflns_limit_l_max 26
_diffrn_reflns_limit_l_min -26
_diffrn_reflns_number 11828
_diffrn_reflns_theta_full 27.03
_diffrn_reflns_theta_max 27.03
_diffrn_reflns_theta_min 4.64
_diffrn_standards_decay_% 'no standards'
_diffrn_standards_interval_count 'no standards'
_diffrn_standards_interval_time 'no standards'
_diffrn_standards_number 'no standards'
_exptl_absorpt_coefficient_mu 0.372
_exptl_absorpt_correction_T_max 'not done'
_exptl_absorpt_correction_T_min 'not done'
_exptl_absorpt_correction_type 'not done'
_exptl_crystal_colour scarlet
_exptl_crystal_density_diffrn 1.314
_exptl_crystal_density_meas ?
_exptl_crystal_density_method 'not measured'
_exptl_crystal_description prisma
_exptl_crystal_F_000 3436
_exptl_crystal_size_max 0.35
_exptl_crystal_size_mid 0.2
_exptl_crystal_size_min 0.2
_refine_diff_density_max 0.931
_refine_diff_density_min -0.413
_refine_diff_density_rms 0.083
_refine_ls_abs_structure_details 'Flack H D (1983), Acta Cryst. A39, 876-881'
_refine_ls_abs_structure_Flack 0.009(15)
_refine_ls_extinction_method none
_refine_ls_goodness_of_fit_ref 1.098
_refine_ls_hydrogen_treatment mixed
_refine_ls_matrix_type full
_refine_ls_number_parameters 1016
_refine_ls_number_reflns 11828
_refine_ls_number_restraints 0
_refine_ls_restrained_S_all 1.098
_refine_ls_R_factor_all 0.0519
_refine_ls_R_factor_gt 0.0513
_refine_ls_shift/su_max 8.863
_refine_ls_shift/su_mean 0.060
_refine_ls_structure_factor_coef Fsqd
_refine_ls_weighting_details 'w=1/[\s^2^(Fo^2^)+(0.0936P)^2^+10.3232P] where P=(Fo^2^+2Fc^2^)/3'
_refine_ls_weighting_scheme calc
_refine_ls_wR_factor_gt 0.1450
_refine_ls_wR_factor_ref 0.1457
_reflns_number_gt 11683
_reflns_number_total 11828
_reflns_threshold_expression >2sigma(I)
_cod_data_source_file ic980181u_2.cif
_cod_data_source_block b12n3lt
_cod_depositor_comments
;
The following automatic conversions were performed:

'_exptl_crystal_density_meas' value 'not measured' was changed to '?'
- the value is perceived as not measured.

Automatic conversion script
Id: cif_fix_values 3008 2015-01-20 13:52:24Z robertas 

The following automatic conversions were performed:

'_refine_ls_weighting_scheme' value 'calc
w=1/[\s^2^(Fo^2^)+(0.0936P)^2^+10.3232P] where P=(Fo^2^+2Fc^2^)/3'
was changed to 'calc'. New tag '_refine_ls_weighting_details' was
created. The value of the new tag was set to
'w=1/[\s^2^(Fo^2^)+(0.0936P)^2^+10.3232P] where P=(Fo^2^+2Fc^2^)/3'.

Automatic conversion script
Id: cif_fix_values 3143 2015-03-26 13:38:13Z robertas 
;
_cod_original_formula_sum 'C62 H106.60 Cl2 Co Li2 N16 O23.30 P'
_cod_database_code 4323050

loop_
_symmetry_equiv_pos_as_xyz
'x, y, z'
'-x+1/2, -y, z+1/2'
'-x, y+1/2, -z+1/2'
'x+1/2, -y+1/2, -z'

loop_
_atom_site_label
_atom_site_type_symbol
_atom_site_fract_x
_atom_site_fract_y
_atom_site_fract_z
_atom_site_U_iso_or_equiv
_atom_site_adp_type
_atom_site_occupancy
_atom_site_calc_flag
_atom_site_refinement_flags
_atom_site_disorder_assembly
_atom_site_disorder_group
Co1 Co 0.29395(3) 0.09189(2) 0.22201(2) 0.01065(13) Uani 1 d . . .
N1 N 0.2545(2) 0.10975(14) 0.14337(14) 0.0158(7) Uani 1 d . . .
N2 N 0.3040(3) 0.13738(16) 0.11434(16) 0.0262(9) Uani 1 d . . .
N3 N 0.3504(3) 0.1645(2) 0.08510(19) 0.0448(12) Uani 1 d . . .
C1 C 0.1923(2) 0.18419(16) 0.27381(17) 0.0144(8) Uani 1 d . . .
C2 C 0.0945(3) 0.20409(17) 0.26741(18) 0.0167(8) Uani 1 d . . .
C3 C 0.0462(3) 0.14344(17) 0.27550(18) 0.0168(8) Uani 1 d . . .
H3 H -0.0084 0.1438 0.2525 0.020 Uiso 1 calc R . .
C4 C 0.1108(3) 0.10185(17) 0.24755(16) 0.0142(8) Uani 1 d . . .
C5 C 0.0880(3) 0.04611(17) 0.22083(17) 0.0146(8) Uani 1 d . . .
C6 C 0.1507(3) 0.00668(17) 0.20430(17) 0.0142(8) Uani 1 d . . .
C7 C 0.1402(3) -0.05336(17) 0.17442(18) 0.0168(8) Uani 1 d . . .
C8 C 0.2248(3) -0.08407(17) 0.19434(18) 0.0165(8) Uani 1 d . . .
H8 H 0.2453 -0.1128 0.1649 0.020 Uiso 1 calc R . .
C9 C 0.2852(3) -0.03197(17) 0.19771(17) 0.0160(8) Uani 1 d . . .
C10 C 0.3723(3) -0.03453(18) 0.18422(18) 0.0183(9) Uani 1 d . . .
H10 H 0.3966 -0.0724 0.1778 0.022 Uiso 1 calc R . .
C11 C 0.4273(3) 0.01364(17) 0.17933(17) 0.0150(8) Uani 1 d . . .
C12 C 0.5153(3) 0.01119(17) 0.15010(19) 0.0186(9) Uani 1 d . . .
C13 C 0.5582(3) 0.06799(17) 0.17480(18) 0.0163(8) Uani 1 d . . .
H13 H 0.5917 0.0885 0.1441 0.020 Uiso 1 calc R . .
C14 C 0.4800(3) 0.10511(17) 0.19129(17) 0.0147(8) Uani 1 d . . .
C15 C 0.4841(3) 0.16426(17) 0.20356(17) 0.0154(8) Uani 1 d . . .
C16 C 0.4072(2) 0.19613(16) 0.22093(16) 0.0122(8) Uani 1 d . . .
C17 C 0.4003(2) 0.26377(16) 0.22718(17) 0.0146(8) Uani 1 d . . .
C18 C 0.3095(2) 0.26963(16) 0.25554(17) 0.0132(8) Uani 1 d . . .
H18 H 0.3181 0.2654 0.2976 0.016 Uiso 1 calc R . .
C19 C 0.2611(2) 0.21460(16) 0.23537(16) 0.0121(8) Uani 1 d . . .
H19 H 0.2353 0.2225 0.1970 0.015 Uiso 1 calc R . .
C20 C 0.2246(3) 0.18405(18) 0.33555(17) 0.0178(9) Uani 1 d . . .
H20A H 0.1888 0.1573 0.3584 0.027 Uiso 1 calc R . .
H20B H 0.2207 0.2240 0.3512 0.027 Uiso 1 calc R . .
H20C H 0.2850 0.1708 0.3365 0.027 Uiso 1 calc R . .
N21 N 0.1891(2) 0.12276(14) 0.25002(13) 0.0116(7) Uani 1 d . . .
N22 N 0.2401(2) 0.01689(14) 0.21095(14) 0.0132(7) Uani 1 d . . .
N23 N 0.4068(2) 0.06876(14) 0.19545(14) 0.0136(7) Uani 1 d . . .
N24 N 0.3328(2) 0.17096(13) 0.22922(14) 0.0109(6) Uani 1 d . . .
C25 C 0.0668(3) 0.25187(19) 0.3095(2) 0.0270(10) Uani 1 d . . .
H25A H 0.0918 0.2897 0.2980 0.040 Uiso 1 calc R . .
H25B H 0.0874 0.2416 0.3478 0.040 Uiso 1 calc R . .
H25C H 0.0035 0.2549 0.3098 0.040 Uiso 1 calc R . .
C26 C 0.0749(3) 0.22649(19) 0.20597(19) 0.0221(9) Uani 1 d . . .
H26A H 0.1124 0.2609 0.1977 0.026 Uiso 1 calc R . .
H26B H 0.0898 0.1950 0.1784 0.026 Uiso 1 calc R . .
C27 C -0.0186(3) 0.2440(2) 0.1974(3) 0.0356(12) Uani 1 d . . .
O28 O -0.0793(2) 0.2103(2) 0.2074(3) 0.0717(17) Uani 1 d . . .
N29 N -0.0348(3) 0.29884(19) 0.1817(2) 0.0381(11) Uani 1 d . . .
H29A H -0.0887 0.3111 0.1785 0.046 Uiso 1 calc R . .
H29B H 0.0083 0.3231 0.1745 0.046 Uiso 1 calc R . .
C30 C 0.0242(3) 0.1262(2) 0.33775(19) 0.0267(10) Uani 1 d . . .
H30A H 0.0778 0.1122 0.3567 0.032 Uiso 1 calc R . .
H30B H 0.0043 0.1618 0.3583 0.032 Uiso 1 calc R . .
C31 C -0.0451(3) 0.07848(19) 0.3432(2) 0.0243(10) Uani 1 d . . .
H31A H -0.0936 0.0881 0.3172 0.029 Uiso 1 calc R . .
H31B H -0.0202 0.0404 0.3307 0.029 Uiso 1 calc R . .
C32 C -0.0798(3) 0.07175(19) 0.40269(19) 0.0209(9) Uani 1 d . . .
O33 O -0.0854(2) 0.11471(13) 0.43578(13) 0.0246(7) Uani 1 d . . .
N34 N -0.1037(3) 0.01756(16) 0.41809(17) 0.0278(9) Uani 1 d . . .
H34A H -0.1241 0.0112 0.4526 0.033 Uiso 1 calc R . .
H34B H -0.0990 -0.0118 0.3938 0.033 Uiso 1 calc R . .
C35 C -0.0069(3) 0.03537(19) 0.20765(18) 0.0195(9) Uani 1 d . . .
H35A H -0.0120 0.0139 0.1715 0.029 Uiso 1 calc R . .
H35B H -0.0371 0.0733 0.2046 0.029 Uiso 1 calc R . .
H35C H -0.0329 0.0120 0.2383 0.029 Uiso 1 calc R . .
C36 C 0.0592(3) -0.09031(19) 0.18684(19) 0.0221(9) Uani 1 d . . .
H36A H 0.0459 -0.0886 0.2277 0.033 Uiso 1 calc R . .
H36B H 0.0697 -0.1313 0.1757 0.033 Uiso 1 calc R . .
H36C H 0.0101 -0.0746 0.1651 0.033 Uiso 1 calc R . .
C37 C 0.1501(3) -0.0441(2) 0.10874(19) 0.0234(10) Uani 1 d . . .
H37A H 0.2078 -0.0266 0.1015 0.028 Uiso 1 calc R . .
H37B H 0.1491 -0.0833 0.0902 0.028 Uiso 1 calc R . .
C38 C 0.0828(3) -0.0057(2) 0.07998(18) 0.0247(10) Uani 1 d . . .
O39 O 0.0189(2) -0.02791(18) 0.05587(15) 0.0384(9) Uani 1 d . . .
N40 N 0.0960(3) 0.05211(18) 0.08141(17) 0.0318(9) Uani 1 d . . .
H40A H 0.0589 0.0761 0.0649 0.038 Uiso 1 calc R . .
H40B H 0.1419 0.0664 0.0988 0.038 Uiso 1 calc R . .
C41 C 0.2153(3) -0.11462(17) 0.25302(19) 0.0199(9) Uani 1 d . . .
H41A H 0.1841 -0.0877 0.2792 0.024 Uiso 1 calc R . .
H41B H 0.1794 -0.1505 0.2483 0.024 Uiso 1 calc R . .
C42 C 0.3018(3) -0.13203(19) 0.2804(2) 0.0247(9) Uani 1 d . . .
H42A H 0.3404 -0.1487 0.2508 0.030 Uiso 1 calc R . .
H42B H 0.3301 -0.0964 0.2962 0.030 Uiso 1 calc R . .
C43 C 0.2894(3) -0.1770(2) 0.3276(2) 0.0361(12) Uani 1 d . . .
O44 O 0.2403(3) -0.22221(16) 0.31853(17) 0.0426(9) Uani 1 d . . .
N45 N 0.3357(4) -0.1714(2) 0.3742(2) 0.0563(15) Uani 1 d . . .
H45A H 0.3341 -0.1989 0.4006 0.068 Uiso 1 calc R . .
H45B H 0.3685 -0.1400 0.3791 0.068 Uiso 1 calc R . .
C46 C 0.4986(3) 0.02121(19) 0.08522(19) 0.0228(9) Uani 1 d . . .
H46A H 0.5539 0.0208 0.0647 0.034 Uiso 1 calc R . .
H46B H 0.4702 0.0594 0.0796 0.034 Uiso 1 calc R . .
H46C H 0.4612 -0.0103 0.0706 0.034 Uiso 1 calc R . .
C47 C 0.5642(3) -0.04684(18) 0.1591(2) 0.0204(9) Uani 1 d . . .
H47A H 0.5742 -0.0529 0.2000 0.031 Uiso 1 calc R . .
H47B H 0.6199 -0.0452 0.1392 0.031 Uiso 1 calc R . .
H47C H 0.5297 -0.0796 0.1440 0.031 Uiso 1 calc R . .
C48 C 0.6173(3) 0.05776(18) 0.22718(19) 0.0200(9) Uani 1 d . . .
H48A H 0.5961 0.0231 0.2487 0.024 Uiso 1 calc R . .
H48B H 0.6138 0.0925 0.2527 0.024 Uiso 1 calc R . .
C49 C 0.7130(3) 0.0475(2) 0.2100(2) 0.0336(11) Uani 1 d . . .
H49A H 0.7435 0.0266 0.2412 0.040 Uiso 1 calc R . .
H49B H 0.7154 0.0224 0.1755 0.040 Uiso 1 calc R . .
C50 C 0.7584(3) 0.1067(3) 0.1981(2) 0.0372(12) Uani 1 d . . .
O51 O 0.7644(2) 0.14344(16) 0.23667(16) 0.0396(9) Uani 1 d . . .
N52 N 0.7823(5) 0.1183(3) 0.1456(2) 0.0709(19) Uani 1 d . . .
H52A H 0.8035 0.1532 0.1370 0.085 Uiso 1 calc R . .
H52B H 0.7772 0.0911 0.1190 0.085 Uiso 1 calc R . .
C53 C 0.5699(3) 0.19623(18) 0.1976(2) 0.0214(9) Uani 1 d . . .
H53A H 0.5953 0.2023 0.2355 0.032 Uiso 1 calc R . .
H53B H 0.5604 0.2345 0.1793 0.032 Uiso 1 calc R . .
H53C H 0.6095 0.1726 0.1743 0.032 Uiso 1 calc R . .
C54 C 0.4024(3) 0.29023(17) 0.16638(17) 0.0174(8) Uani 1 d . . .
H54A H 0.4009 0.3334 0.1688 0.026 Uiso 1 calc R . .
H54B H 0.3521 0.2762 0.1448 0.026 Uiso 1 calc R . .
H54C H 0.4557 0.2779 0.1470 0.026 Uiso 1 calc R . .
C55 C 0.4680(3) 0.29426(17) 0.26542(17) 0.0147(8) Uani 1 d . . .
H55A H 0.4485 0.3352 0.2727 0.018 Uiso 1 calc R . .
H55B H 0.5233 0.2965 0.2442 0.018 Uiso 1 calc R . .
C56 C 0.4853(3) 0.26385(18) 0.32360(18) 0.0201(9) Uani 1 d . . .
H56A H 0.4301 0.2597 0.3447 0.024 Uiso 1 calc R . .
H56B H 0.5091 0.2239 0.3170 0.024 Uiso 1 calc R . .
C57 C 0.5487(3) 0.29939(17) 0.35877(18) 0.0177(9) Uani 1 d . . .
O58 O 0.6227(2) 0.30976(13) 0.34155(13) 0.0245(7) Uani 1 d . . .
N59 N 0.5192(2) 0.32050(15) 0.40847(16) 0.0212(8) Uani 1 d . . .
H59 H 0.4664 0.3114 0.4195 0.025 Uiso 1 calc R . .
C60 C 0.2661(3) 0.33036(17) 0.24544(18) 0.0166(8) Uani 1 d . . .
H60A H 0.3078 0.3568 0.2260 0.020 Uiso 1 calc R . .
H60B H 0.2156 0.3252 0.2199 0.020 Uiso 1 calc R . .
C61 C 0.2363(3) 0.35920(16) 0.30040(18) 0.0161(9) Uani 1 d . . .
O62 O 0.26803(19) 0.34574(12) 0.34710(12) 0.0199(6) Uani 1 d . . .
N63 N 0.1774(2) 0.40179(16) 0.29430(17) 0.0247(8) Uani 1 d . . .
H63A H 0.1595 0.4217 0.3243 0.030 Uiso 1 calc R . .
H63B H 0.1565 0.4100 0.2603 0.030 Uiso 1 calc R . .
CPR1 C 0.5725(3) 0.35828(19) 0.44483(19) 0.0234(10) Uani 1 d . . .
HPR1 H 0.5338 0.3817 0.4697 0.028 Uiso 1 calc R . .
HPR2 H 0.6048 0.3862 0.4203 0.028 Uiso 1 calc R . .
CPR2 C 0.6370(3) 0.32518(19) 0.48214(19) 0.0231(9) Uani 1 d . . .
HPR3 H 0.6730 0.2985 0.4578 0.028 Uiso 1 calc R . .
CPR3 C 0.6955(3) 0.3677(2) 0.5138(2) 0.0296(10) Uani 1 d . . .
HPR4 H 0.6604 0.3932 0.5384 0.044 Uiso 1 calc R . .
HPR5 H 0.7273 0.3920 0.4862 0.044 Uiso 1 calc R . .
HPR6 H 0.7367 0.3454 0.5372 0.044 Uiso 1 calc R . .
P1 P 0.60029(7) 0.22126(4) 0.52714(4) 0.0161(2) Uani 1 d . . .
OP2 O 0.58492(19) 0.20232(12) 0.46156(12) 0.0202(6) Uani 1 d . . .
OP3 O 0.58717(19) 0.29032(12) 0.52190(12) 0.0199(6) Uani 1 d . . .
OP4 O 0.69124(19) 0.20649(12) 0.54305(13) 0.0215(6) Uani 1 d . . .
OP5 O 0.5299(2) 0.19744(13) 0.56368(13) 0.0229(7) Uani 1 d . . .
CR1 C 0.4951(3) 0.06435(17) 0.40905(18) 0.0166(8) Uani 1 d . . .
HR1 H 0.5036 0.0304 0.4357 0.020 Uiso 1 calc R . .
CR2 C 0.4815(3) 0.12139(17) 0.44378(18) 0.0162(8) Uani 1 d . . .
HR2 H 0.4530 0.1138 0.4814 0.019 Uiso 1 calc R . .
CR3 C 0.5765(3) 0.14103(17) 0.45021(17) 0.0153(8) Uani 1 d . . .
HR3 H 0.6054 0.1177 0.4809 0.018 Uiso 1 calc R . .
CR4 C 0.6158(3) 0.12564(18) 0.39213(18) 0.0170(8) Uani 1 d . . .
HR4 H 0.6035 0.1578 0.3641 0.020 Uiso 1 calc R . .
CR5 C 0.7118(3) 0.1134(2) 0.3943(2) 0.0272(10) Uani 1 d . . .
HR5A H 0.7429 0.1509 0.4018 0.033 Uiso 1 calc R . .
HR5B H 0.7239 0.0865 0.4266 0.033 Uiso 1 calc R . .
OR6 O 0.57030(18) 0.07209(12) 0.37561(13) 0.0196(6) Uani 1 d . . .
OR7 O 0.43401(19) 0.16091(12) 0.40963(12) 0.0194(6) Uani 1 d . . .
HR7 H 0.4190 0.1901 0.4293 0.029 Uiso 1 calc R . .
OR8 O 0.7450(2) 0.08776(19) 0.34297(16) 0.0415(9) Uani 1 d . . .
HR8 H 0.7538 0.1144 0.3188 0.062 Uiso 1 calc R . .
NB1 N 0.4234(2) 0.05222(14) 0.37157(14) 0.0150(7) Uani 1 d . . .
CB2 C 0.4086(3) 0.07820(16) 0.32052(17) 0.0152(8) Uani 1 d . . .
HB2 H 0.4502 0.1020 0.3014 0.018 Uiso 1 calc R . .
NB3 N 0.3311(2) 0.06715(13) 0.30010(14) 0.0122(7) Uani 1 d . . .
CB4 C 0.2066(3) 0.00820(16) 0.34571(17) 0.0156(8) Uani 1 d . . .
HB4 H 0.1654 0.0148 0.3163 0.019 Uiso 1 calc R . .
CB5 C 0.1847(3) -0.02592(18) 0.39272(19) 0.0203(9) Uani 1 d . . .
CB6 C 0.2445(3) -0.0344(2) 0.43762(19) 0.0231(9) Uani 1 d . . .
CB7 C 0.3261(3) -0.00897(18) 0.43523(18) 0.0207(9) Uani 1 d . . .
HB7 H 0.3665 -0.0136 0.4655 0.025 Uiso 1 calc R . .
CB8 C 0.3467(3) 0.02366(17) 0.38672(18) 0.0163(9) Uani 1 d . . .
CB9 C 0.2885(3) 0.03262(16) 0.34186(17) 0.0141(8) Uani 1 d . . .
CB10 C 0.0969(3) -0.0556(2) 0.3954(2) 0.0302(11) Uani 1 d . . .
HB1A H 0.0669 -0.0504 0.3589 0.045 Uiso 1 calc R . .
HB1B H 0.0624 -0.0377 0.4260 0.045 Uiso 1 calc R . .
HB1C H 0.1045 -0.0977 0.4032 0.045 Uiso 1 calc R . .
CB11 C 0.2203(3) -0.0724(2) 0.4883(2) 0.0364(12) Uani 1 d . . .
HB1D H 0.2704 -0.0764 0.5137 0.055 Uiso 1 calc R . .
HB1E H 0.2024 -0.1115 0.4749 0.055 Uiso 1 calc R . .
HB1F H 0.1723 -0.0540 0.5091 0.055 Uiso 1 calc R . .
Cl1 Cl 0.10183(9) 0.40509(6) 0.16698(6) 0.0451(3) Uani 1 d . . .
Cl2 Cl 0.73687(11) 0.03672(6) 0.03226(7) 0.0523(4) Uani 1 d . . .
Li1 Li 0.7311(5) 0.1363(3) 0.5766(3) 0.0216(15) Uani 1 d . . .
Li2 Li -0.1961(6) 0.2248(4) 0.2393(4) 0.039(2) Uani 1 d . . .
OW1 O 0.8224(2) 0.09601(15) 0.53648(14) 0.0332(8) Uani 1 d G . .
HW11 H 0.8180 0.0545 0.5313 0.050 Uiso 1 d G . .
HW12 H 0.8507 0.1093 0.5028 0.050 Uiso 1 d G . .
OW2 O 0.8630(2) 0.24322(14) 0.53685(14) 0.0257(7) Uani 1 d G . .
HW21 H 0.8131 0.2215 0.5480 0.10(3) Uiso 1 d G . .
HW22 H 0.8743 0.2300 0.4991 0.13(4) Uiso 1 d G . .
OW3 O 0.6476(3) 0.0669(3) 0.5837(2) 0.0347(19) Uani 0.810(18) d PG A 1
HW31 H 0.6641 0.0341 0.5610 0.052 Uiso 0.810(18) d PG . .
HW32 H 0.5923 0.0777 0.5692 0.052 Uiso 0.810(18) d PG . .
OW3A O 0.6158(10) 0.0960(7) 0.5902(5) 0.000(5) Uiso 0.190(18) d P A 2
OW4 O -0.2170(3) 0.25047(16) 0.31917(16) 0.0395(9) Uani 1 d G . .
HW41 H -0.1862 0.2383 0.3522 0.059 Uiso 1 d G . .
HW42 H -0.2741 0.2576 0.3327 0.059 Uiso 1 d G . .
OW5 O 0.3873(2) 0.26395(14) 0.58377(15) 0.0289(7) Uani 1 d G . .
HW51 H 0.4400 0.2423 0.5817 0.043 Uiso 1 d G . .
HW52 H 0.4055 0.3038 0.5874 0.043 Uiso 1 d G . .
OW6 O 0.6970(6) -0.0382(3) 0.3389(3) 0.040(3) Uiso 0.521(17) d PG B 1
HW61 H 0.6445 -0.0462 0.3192 0.060 Uiso 0.521(17) d PG . .
HW62 H 0.7193 -0.0041 0.3205 0.060 Uiso 0.521(17) d PG . .
OW6A O 0.6200(8) -0.0465(4) 0.3385(4) 0.070(5) Uani 0.479(17) d P B 2
OW7 O 0.4807(7) -0.0944(5) 0.4033(4) 0.066(2) Uiso 0.50 d P . .
OW8 O 0.2640(7) 0.3952(4) 0.0938(4) 0.063(2) Uiso 0.50 d P . .
OW9 O 0.9398(8) 0.1017(5) 0.0178(5) 0.079(3) Uiso 0.50 d P . .
OW10 O 0.3572(12) -0.2548(8) 0.4728(8) 0.073(5) Uiso 0.30 d P . .
OW11 O 0.8260(12) 0.2139(8) 0.0535(8) 0.071(4) Uiso 0.30 d P . .
OW12 O 0.8888(10) 0.0618(7) -0.0569(7) 0.059(4) Uiso 0.30 d P . .
OW13 O 0.2150(14) -0.2874(9) 0.4991(9) 0.086(5) Uiso 0.30 d P . .
OW14 O -0.0355(13) -0.3736(9) 0.5332(9) 0.083(5) Uiso 0.30 d P . .
OW15 O -0.0036(12) -0.2755(8) 0.4518(8) 0.072(5) Uiso 0.30 d P . .

loop_
_atom_site_aniso_label
_atom_site_aniso_U_11
_atom_site_aniso_U_22
_atom_site_aniso_U_33
_atom_site_aniso_U_23
_atom_site_aniso_U_13
_atom_site_aniso_U_12
Co1 0.0078(2) 0.0103(2) 0.0138(3) -0.0009(2) 0.0003(2) -0.00122(19)
N1 0.0133(16) 0.0177(16) 0.0165(17) -0.0010(14) 0.0002(14) -0.0063(14)
N2 0.034(2) 0.0248(19) 0.0194(19) -0.0044(17) -0.0058(19) -0.0027(19)
N3 0.054(3) 0.058(3) 0.023(2) 0.005(2) 0.003(2) -0.035(3)
C1 0.013(2) 0.0116(18) 0.018(2) -0.0004(15) 0.0018(17) -0.0020(15)
C2 0.0113(19) 0.0120(18) 0.027(2) -0.0034(16) 0.0069(17) -0.0009(15)
C3 0.0136(19) 0.0145(19) 0.022(2) -0.0021(17) 0.0065(18) -0.0022(15)
C4 0.0140(19) 0.017(2) 0.0115(18) 0.0008(15) 0.0036(16) 0.0007(16)
C5 0.0137(19) 0.0176(19) 0.0125(19) 0.0007(16) -0.0002(16) -0.0031(15)
C6 0.0123(19) 0.0174(19) 0.013(2) 0.0000(16) -0.0015(15) -0.0034(16)
C7 0.0127(19) 0.0159(19) 0.022(2) -0.0029(17) -0.0006(17) -0.0054(16)
C8 0.015(2) 0.0101(18) 0.025(2) -0.0054(16) 0.0049(17) -0.0027(16)
C9 0.014(2) 0.0136(18) 0.020(2) -0.0028(15) 0.0013(17) -0.0015(16)
C10 0.016(2) 0.0146(19) 0.024(2) -0.0060(16) 0.0006(18) -0.0013(16)
C11 0.0128(19) 0.017(2) 0.015(2) -0.0013(16) -0.0013(16) 0.0005(16)
C12 0.015(2) 0.0135(19) 0.027(2) -0.0052(17) 0.0032(18) -0.0033(16)
C13 0.0108(19) 0.0134(18) 0.025(2) -0.0033(16) 0.0033(17) -0.0033(16)
C14 0.0084(18) 0.015(2) 0.021(2) 0.0009(16) 0.0001(16) -0.0013(15)
C15 0.0126(19) 0.0152(19) 0.018(2) -0.0002(16) 0.0008(16) -0.0010(16)
C16 0.0145(19) 0.0113(18) 0.0108(18) -0.0012(15) -0.0042(16) -0.0011(15)
C17 0.0131(19) 0.0125(18) 0.018(2) 0.0039(16) 0.0003(17) -0.0017(15)
C18 0.014(2) 0.0107(18) 0.0154(19) 0.0025(15) 0.0007(16) -0.0014(15)
C19 0.0092(18) 0.0124(18) 0.015(2) -0.0011(15) 0.0010(15) 0.0036(15)
C20 0.021(2) 0.0176(19) 0.015(2) -0.0008(16) 0.0028(17) -0.0062(16)
N21 0.0092(17) 0.0144(16) 0.0112(15) 0.0004(13) 0.0003(13) 0.0007(13)
N22 0.0110(16) 0.0140(16) 0.0145(17) -0.0019(13) 0.0005(13) -0.0055(13)
N23 0.0106(16) 0.0128(15) 0.0172(16) -0.0006(13) 0.0016(14) -0.0017(13)
N24 0.0096(15) 0.0098(14) 0.0133(16) -0.0004(12) 0.0006(13) -0.0001(12)
C25 0.021(2) 0.017(2) 0.042(3) -0.010(2) 0.012(2) -0.0028(18)
C26 0.014(2) 0.018(2) 0.034(3) 0.0060(18) 0.0050(18) 0.0006(16)
C27 0.014(2) 0.030(3) 0.062(3) 0.024(2) 0.002(2) -0.002(2)
O28 0.0202(19) 0.054(3) 0.141(5) 0.046(3) -0.011(2) -0.0010(18)
N29 0.020(2) 0.039(2) 0.056(3) 0.015(2) 0.002(2) 0.0087(18)
C30 0.034(3) 0.029(2) 0.018(2) -0.0042(19) 0.011(2) -0.012(2)
C31 0.022(2) 0.025(2) 0.026(2) -0.0026(18) 0.0008(19) -0.0083(18)
C32 0.014(2) 0.024(2) 0.025(2) -0.0024(19) 0.0046(18) -0.0043(17)
O33 0.0248(17) 0.0246(16) 0.0245(16) -0.0017(13) 0.0070(13) -0.0069(13)
N34 0.032(2) 0.0226(19) 0.029(2) -0.0066(16) 0.0108(18) -0.0026(17)
C35 0.012(2) 0.025(2) 0.021(2) -0.0081(17) -0.0017(17) -0.0030(17)
C36 0.020(2) 0.0161(19) 0.031(2) -0.0006(18) -0.0002(18) -0.0056(18)
C37 0.023(2) 0.026(2) 0.022(2) -0.0081(18) 0.0012(19) -0.0056(18)
C38 0.019(2) 0.043(3) 0.013(2) -0.0006(19) 0.0037(18) -0.006(2)
O39 0.0275(19) 0.063(2) 0.0248(18) 0.0026(16) -0.0017(15) -0.0105(18)
N40 0.031(2) 0.039(2) 0.025(2) 0.0058(17) 0.0023(18) 0.0046(18)
C41 0.0110(19) 0.0138(18) 0.035(2) -0.0004(17) -0.0013(18) -0.0017(16)
C42 0.013(2) 0.025(2) 0.035(3) -0.0031(19) 0.001(2) -0.0014(17)
C43 0.019(2) 0.048(3) 0.042(3) 0.009(2) -0.002(2) 0.011(2)
O44 0.043(2) 0.038(2) 0.047(2) 0.0070(17) -0.0128(18) -0.0080(18)
N45 0.079(4) 0.047(3) 0.042(3) -0.004(2) -0.024(3) 0.021(3)
C46 0.018(2) 0.025(2) 0.026(2) -0.0054(18) -0.0010(19) -0.0038(18)
C47 0.013(2) 0.017(2) 0.031(2) -0.0063(18) 0.0019(18) -0.0027(16)
C48 0.014(2) 0.0172(19) 0.028(2) -0.0040(18) -0.0026(18) 0.0004(16)
C49 0.018(2) 0.035(3) 0.047(3) -0.018(2) -0.009(2) 0.005(2)
C50 0.024(2) 0.051(3) 0.037(3) 0.004(3) 0.008(2) 0.002(2)
O51 0.035(2) 0.0373(19) 0.046(2) -0.0046(17) -0.0054(17) -0.0120(16)
N52 0.095(5) 0.071(4) 0.046(3) -0.009(3) 0.026(3) -0.044(4)
C53 0.012(2) 0.0158(19) 0.037(2) -0.0008(18) 0.0045(18) -0.0008(16)
C54 0.016(2) 0.0178(19) 0.018(2) 0.0016(16) 0.0008(17) -0.0026(16)
C55 0.0135(19) 0.0135(18) 0.017(2) 0.0003(15) -0.0014(16) 0.0003(15)
C56 0.023(2) 0.018(2) 0.020(2) 0.0049(17) -0.0044(18) -0.0047(17)
C57 0.015(2) 0.0149(19) 0.023(2) 0.0064(17) -0.0038(18) 0.0001(16)
O58 0.0228(17) 0.0288(16) 0.0219(16) 0.0019(13) -0.0021(13) -0.0062(13)
N59 0.0200(18) 0.0204(17) 0.0231(19) 0.0024(15) -0.0050(16) 0.0011(15)
C60 0.017(2) 0.0112(18) 0.022(2) -0.0014(16) -0.0003(17) 0.0014(15)
C61 0.0122(19) 0.0105(18) 0.025(2) 0.0014(16) 0.0016(17) -0.0026(15)
O62 0.0208(15) 0.0204(14) 0.0185(16) -0.0036(12) -0.0004(12) 0.0017(12)
N63 0.027(2) 0.0219(18) 0.0251(19) 0.0005(15) 0.0052(16) 0.0089(16)
CPR1 0.031(3) 0.018(2) 0.021(2) 0.0021(17) -0.0015(19) -0.0033(18)
CPR2 0.026(2) 0.022(2) 0.021(2) -0.0079(18) -0.0003(19) -0.0015(18)
CPR3 0.037(3) 0.028(2) 0.024(2) -0.0019(19) -0.004(2) -0.014(2)
P1 0.0153(5) 0.0145(5) 0.0186(5) -0.0022(4) -0.0024(4) -0.0002(4)
OP2 0.0272(16) 0.0120(13) 0.0215(15) -0.0015(11) -0.0076(13) -0.0018(12)
OP3 0.0233(15) 0.0143(14) 0.0221(15) -0.0028(11) -0.0001(13) 0.0003(12)
OP4 0.0177(15) 0.0212(14) 0.0256(16) 0.0011(12) -0.0055(12) -0.0027(12)
OP5 0.0245(16) 0.0184(14) 0.0258(16) 0.0012(12) 0.0034(13) -0.0011(12)
CR1 0.0117(19) 0.0177(19) 0.020(2) -0.0006(17) -0.0038(17) -0.0045(16)
CR2 0.017(2) 0.0126(19) 0.019(2) -0.0001(16) -0.0031(17) 0.0013(16)
CR3 0.016(2) 0.0099(18) 0.020(2) -0.0005(15) -0.0066(17) 0.0007(15)
CR4 0.015(2) 0.0167(19) 0.019(2) -0.0022(16) -0.0077(17) -0.0004(16)
CR5 0.014(2) 0.038(2) 0.030(2) -0.007(2) -0.0023(19) -0.0035(19)
OR6 0.0149(14) 0.0179(14) 0.0260(16) -0.0064(12) -0.0013(13) -0.0003(11)
OR7 0.0195(15) 0.0181(14) 0.0207(15) -0.0032(12) -0.0060(13) 0.0046(12)
OR8 0.0307(19) 0.057(2) 0.037(2) -0.0001(18) 0.0024(17) -0.0001(19)
NB1 0.0137(17) 0.0153(16) 0.0161(17) -0.0006(13) -0.0035(14) -0.0024(14)
CB2 0.014(2) 0.0142(19) 0.017(2) -0.0022(15) -0.0011(16) -0.0013(15)
NB3 0.0121(16) 0.0121(15) 0.0123(16) 0.0007(12) -0.0003(13) -0.0028(13)
CB4 0.0155(19) 0.0154(18) 0.0158(19) 0.0007(15) -0.0001(17) 0.0009(17)
CB5 0.017(2) 0.020(2) 0.024(2) -0.0017(17) 0.0003(17) -0.0030(17)
CB6 0.025(2) 0.026(2) 0.018(2) 0.0017(18) 0.0007(19) -0.0031(19)
CB7 0.023(2) 0.022(2) 0.017(2) 0.0017(17) -0.0055(18) -0.0037(18)
CB8 0.013(2) 0.0127(19) 0.023(2) -0.0014(16) -0.0024(18) -0.0010(15)
CB9 0.0161(19) 0.0106(17) 0.0155(19) -0.0004(14) -0.0012(17) 0.0006(16)
CB10 0.019(2) 0.042(3) 0.030(3) 0.014(2) 0.001(2) -0.010(2)
CB11 0.032(3) 0.053(3) 0.024(2) 0.019(2) -0.006(2) -0.013(2)
Cl1 0.0400(7) 0.0410(7) 0.0543(8) 0.0236(6) -0.0181(6) -0.0034(6)
Cl2 0.0608(9) 0.0423(7) 0.0537(9) -0.0044(7) -0.0024(7) -0.0013(7)
Li1 0.023(4) 0.022(3) 0.019(3) -0.002(3) -0.002(3) 0.003(3)
Li2 0.030(4) 0.033(4) 0.055(6) 0.004(4) -0.006(4) -0.005(4)
OW1 0.043(2) 0.0327(17) 0.0237(16) 0.0017(14) 0.0121(15) 0.0079(16)
OW2 0.0211(16) 0.0254(16) 0.0307(17) -0.0034(14) 0.0014(14) -0.0061(13)
OW3 0.025(3) 0.043(4) 0.036(3) -0.003(2) 0.002(2) -0.006(3)
OW4 0.040(2) 0.0381(19) 0.041(2) -0.0011(16) -0.0102(17) 0.0098(17)
OW5 0.0220(16) 0.0269(16) 0.0377(19) -0.0007(14) -0.0029(15) 0.0021(13)
OW6A 0.118(11) 0.032(4) 0.059(7) -0.005(5) -0.009(6) 0.011(5)

loop_
_atom_type_symbol
_atom_type_description
_atom_type_scat_dispersion_real
_atom_type_scat_dispersion_imag
_atom_type_scat_source
Co Co 0.3494 0.9721 'International Tables Vol C Tables 4.2.6.8 and 6.1.1.4'
P P 0.1023 0.0942 'International Tables Vol C Tables 4.2.6.8 and 6.1.1.4'
O O 0.0106 0.0060 'International Tables Vol C Tables 4.2.6.8 and 6.1.1.4'
N N 0.0061 0.0033 'International Tables Vol C Tables 4.2.6.8 and 6.1.1.4'
C C 0.0033 0.0016 'International Tables Vol C Tables 4.2.6.8 and 6.1.1.4'
H H 0.0000 0.0000 'International Tables Vol C Tables 4.2.6.8 and 6.1.1.4'
Cl Cl 0.1484 0.1585 'International Tables Vol C Tables 4.2.6.8 and 6.1.1.4'
Li Li -0.0003 0.0001 'International Tables Vol C Tables 4.2.6.8 and 6.1.1.4'

loop_
_geom_angle_atom_site_label_1
_geom_angle_atom_site_label_2
_geom_angle_atom_site_label_3
_geom_angle
_geom_angle_site_symmetry_1
_geom_angle_site_symmetry_3
_geom_angle_publ_flag
N21 Co1 N24 83.65(13) . . ?
N21 Co1 N22 90.26(14) . . ?
N24 Co1 N22 172.05(14) . . ?
N21 Co1 N23 173.57(14) . . ?
N24 Co1 N23 90.00(13) . . ?
N22 Co1 N23 96.15(14) . . ?
N21 Co1 N1 89.12(14) . . ?
N24 Co1 N1 89.25(13) . . ?
N22 Co1 N1 85.53(14) . . ?
N23 Co1 N1 91.87(14) . . ?
N21 Co1 NB3 91.80(13) . . ?
N24 Co1 NB3 95.33(13) . . ?
N22 Co1 NB3 89.96(13) . . ?
N23 Co1 NB3 87.72(14) . . ?
N1 Co1 NB3 175.40(13) . . ?
N2 N1 Co1 116.0(3) . . ?
N3 N2 N1 178.3(5) . . ?
N21 C1 C20 111.1(3) . . ?
N21 C1 C19 102.6(3) . . ?
C20 C1 C19 109.0(3) . . ?
N21 C1 C2 101.4(3) . . ?
C20 C1 C2 113.6(3) . . ?
C19 C1 C2 118.1(3) . . ?
C25 C2 C26 108.2(3) . . ?
C25 C2 C3 114.2(3) . . ?
C26 C2 C3 107.7(3) . . ?
C25 C2 C1 114.0(3) . . ?
C26 C2 C1 111.4(3) . . ?
C3 C2 C1 101.0(3) . . ?
C4 C3 C30 113.1(3) . . ?
C4 C3 C2 100.3(3) . . ?
C30 C3 C2 116.0(3) . . ?
N21 C4 C5 124.2(4) . . ?
N21 C4 C3 111.4(3) . . ?
C5 C4 C3 124.4(3) . . ?
C6 C5 C4 121.1(3) . . ?
C6 C5 C35 121.2(4) . . ?
C4 C5 C35 117.5(3) . . ?
C5 C6 N22 123.5(4) . . ?
C5 C6 C7 129.1(4) . . ?
N22 C6 C7 107.4(3) . . ?
C36 C7 C6 118.8(4) . . ?
C36 C7 C8 112.6(3) . . ?
C6 C7 C8 99.9(3) . . ?
C36 C7 C37 109.9(3) . . ?
C6 C7 C37 108.6(3) . . ?
C8 C7 C37 106.0(3) . . ?
C9 C8 C41 111.3(3) . . ?
C9 C8 C7 100.6(3) . . ?
C41 C8 C7 112.9(3) . . ?
N22 C9 C10 126.2(4) . . ?
N22 C9 C8 109.7(3) . . ?
C10 C9 C8 123.8(4) . . ?
C9 C10 C11 125.5(4) . . ?
N23 C11 C10 124.5(4) . . ?
N23 C11 C12 111.7(3) . . ?
C10 C11 C12 123.6(4) . . ?
C11 C12 C47 114.1(3) . . ?
C11 C12 C13 100.5(3) . . ?
C47 C12 C13 116.7(3) . . ?
C11 C12 C46 106.6(3) . . ?
C47 C12 C46 110.0(3) . . ?
C13 C12 C46 108.2(3) . . ?
C14 C13 C48 110.4(3) . . ?
C14 C13 C12 102.4(3) . . ?
C48 C13 C12 114.9(3) . . ?
C15 C14 N23 126.7(4) . . ?
C15 C14 C13 123.8(4) . . ?
N23 C14 C13 109.3(3) . . ?
C14 C15 C16 120.5(4) . . ?
C14 C15 C53 119.3(4) . . ?
C16 C15 C53 120.2(3) . . ?
N24 C16 C15 123.2(3) . . ?
N24 C16 C17 111.2(3) . . ?
C15 C16 C17 125.4(3) . . ?
C55 C17 C16 117.0(3) . . ?
C55 C17 C54 110.3(3) . . ?
C16 C17 C54 107.2(3) . . ?
C55 C17 C18 108.9(3) . . ?
C16 C17 C18 100.8(3) . . ?
C54 C17 C18 112.3(3) . . ?
C19 C18 C60 117.9(3) . . ?
C19 C18 C17 103.7(3) . . ?
C60 C18 C17 113.6(3) . . ?
N24 C19 C18 102.1(3) . . ?
N24 C19 C1 105.6(3) . . ?
C18 C19 C1 121.1(3) . . ?
C4 N21 C1 112.7(3) . . ?
C4 N21 Co1 130.4(3) . . ?
C1 N21 Co1 116.5(2) . . ?
C9 N22 C6 110.2(3) . . ?
C9 N22 Co1 122.7(3) . . ?
C6 N22 Co1 126.0(3) . . ?
C11 N23 C14 109.8(3) . . ?
C11 N23 Co1 123.9(3) . . ?
C14 N23 Co1 126.3(3) . . ?
C16 N24 C19 112.3(3) . . ?
C16 N24 Co1 133.0(3) . . ?
C19 N24 Co1 113.6(2) . . ?
C27 C26 C2 113.2(4) . . ?
O28 C27 N29 119.6(4) . . ?
O28 C27 C26 122.5(4) . . ?
N29 C27 C26 117.8(4) . . ?
C27 O28 Li2 131.4(5) . . ?
C31 C30 C3 114.3(4) . . ?
C32 C31 C30 113.5(4) . . ?
O33 C32 N34 122.2(4) . . ?
O33 C32 C31 121.5(4) . . ?
N34 C32 C31 116.3(4) . . ?
C38 C37 C7 116.8(4) . . ?
O39 C38 N40 122.2(5) . . ?
O39 C38 C37 120.9(4) . . ?
N40 C38 C37 116.8(4) . . ?
C42 C41 C8 113.9(3) . . ?
C43 C42 C41 111.6(4) . . ?
O44 C43 N45 122.3(5) . . ?
O44 C43 C42 119.1(4) . . ?
N45 C43 C42 118.3(5) . . ?
C43 O44 Li2 144.6(5) . 3_545 ?
C13 C48 C49 112.3(4) . . ?
C50 C49 C48 110.5(4) . . ?
O51 C50 N52 122.1(5) . . ?
O51 C50 C49 119.3(5) . . ?
N52 C50 C49 118.2(5) . . ?
C50 O51 Li2 133.4(5) . 1_655 ?
C17 C55 C56 115.4(3) . . ?
C57 C56 C55 110.7(3) . . ?
O58 C57 N59 122.1(4) . . ?
O58 C57 C56 121.5(4) . . ?
N59 C57 C56 116.4(4) . . ?
C57 N59 CPR1 121.7(4) . . ?
C61 C60 C18 112.6(3) . . ?
O62 C61 N63 122.9(4) . . ?
O62 C61 C60 121.7(3) . . ?
N63 C61 C60 115.3(4) . . ?
C61 O62 Li1 130.9(3) . 4_456 ?
N59 CPR1 CPR2 114.4(3) . . ?
OP3 CPR2 CPR3 110.5(4) . . ?
OP3 CPR2 CPR1 107.0(4) . . ?
CPR3 CPR2 CPR1 110.9(4) . . ?
OP5 P1 OP4 117.54(18) . . ?
OP5 P1 OP3 108.11(17) . . ?
OP4 P1 OP3 111.22(16) . . ?
OP5 P1 OP2 110.21(17) . . ?
OP4 P1 OP2 108.49(17) . . ?
OP3 P1 OP2 99.82(16) . . ?
CR3 OP2 P1 116.9(2) . . ?
CPR2 OP3 P1 121.6(3) . . ?
P1 OP4 Li1 127.1(3) . . ?
OR6 CR1 NB1 108.5(3) . . ?
OR6 CR1 CR2 107.5(3) . . ?
NB1 CR1 CR2 112.2(3) . . ?
OR7 CR2 CR3 111.6(3) . . ?
OR7 CR2 CR1 107.7(3) . . ?
CR3 CR2 CR1 99.5(3) . . ?
OP2 CR3 CR4 110.7(3) . . ?
OP2 CR3 CR2 112.9(3) . . ?
CR4 CR3 CR2 103.0(3) . . ?
OR6 CR4 CR5 109.3(3) . . ?
OR6 CR4 CR3 103.6(3) . . ?
CR5 CR4 CR3 113.6(3) . . ?
OR8 CR5 CR4 113.4(4) . . ?
CR1 OR6 CR4 110.7(3) . . ?
CB2 NB1 CB8 106.6(3) . . ?
CB2 NB1 CR1 125.8(3) . . ?
CB8 NB1 CR1 125.8(3) . . ?
NB3 CB2 NB1 113.1(3) . . ?
CB2 NB3 CB9 106.0(3) . . ?
CB2 NB3 Co1 122.8(3) . . ?
CB9 NB3 Co1 131.0(3) . . ?
CB9 CB4 CB5 119.8(4) . . ?
CB4 CB5 CB6 120.6(4) . . ?
CB4 CB5 CB10 119.9(4) . . ?
CB6 CB5 CB10 119.5(4) . . ?
CB7 CB6 CB5 120.4(4) . . ?
CB7 CB6 CB11 119.5(4) . . ?
CB5 CB6 CB11 120.0(4) . . ?
CB6 CB7 CB8 117.5(4) . . ?
CB7 CB8 NB1 130.4(4) . . ?
CB7 CB8 CB9 123.0(4) . . ?
NB1 CB8 CB9 106.6(4) . . ?
CB4 CB9 CB8 118.7(4) . . ?
CB4 CB9 NB3 133.7(4) . . ?
CB8 CB9 NB3 107.6(3) . . ?
OP4 Li1 O62 107.9(4) . 4_556 ?
OP4 Li1 OW1 116.0(4) . . ?
O62 Li1 OW1 109.8(4) 4_556 . ?
OP4 Li1 OW3A 99.2(6) . . ?
O62 Li1 OW3A 102.1(5) 4_556 . ?
OW1 Li1 OW3A 120.4(7) . . ?
OP4 Li1 OW3 118.7(4) . . ?
O62 Li1 OW3 105.9(4) 4_556 . ?
OW1 Li1 OW3 97.9(4) . . ?
OW3A Li1 OW3 23.7(4) . . ?
O44 Li2 O51 117.2(5) 3 1_455 ?
O44 Li2 O28 99.2(5) 3 . ?
O51 Li2 O28 96.7(4) 1_455 . ?
O44 Li2 OW4 114.9(5) 3 . ?
O51 Li2 OW4 104.9(5) 1_455 . ?
O28 Li2 OW4 123.5(5) . . ?

loop_
_geom_bond_atom_site_label_1
_geom_bond_atom_site_label_2
_geom_bond_distance
_geom_bond_site_symmetry_2
_geom_bond_publ_flag
Co1 N21 1.882(3) . ?
Co1 N24 1.898(3) . ?
Co1 N22 1.911(3) . ?
Co1 N23 1.923(3) . ?
Co1 N1 1.984(3) . ?
Co1 NB3 1.999(3) . ?
N1 N2 1.200(5) . ?
N2 N3 1.167(6) . ?
C1 N21 1.501(5) . ?
C1 C20 1.531(6) . ?
C1 C19 1.555(5) . ?
C1 C2 1.583(5) . ?
C2 C25 1.527(6) . ?
C2 C26 1.557(6) . ?
C2 C3 1.576(5) . ?
C3 C4 1.522(5) . ?
C3 C30 1.549(6) . ?
C4 N21 1.299(5) . ?
C4 C5 1.454(6) . ?
C5 C6 1.374(6) . ?
C5 C35 1.517(5) . ?
C6 N22 1.408(5) . ?
C6 C7 1.540(5) . ?
C7 C36 1.534(6) . ?
C7 C8 1.551(6) . ?
C7 C37 1.562(6) . ?
C8 C9 1.507(5) . ?
C8 C41 1.548(6) . ?
C9 N22 1.345(5) . ?
C9 C10 1.383(6) . ?
C10 C11 1.388(6) . ?
C11 N23 1.343(5) . ?
C11 C12 1.523(6) . ?
C12 C47 1.531(6) . ?
C12 C13 1.560(5) . ?
C12 C46 1.560(6) . ?
C13 C14 1.522(5) . ?
C13 C48 1.547(6) . ?
C14 C15 1.373(6) . ?
C14 N23 1.401(5) . ?
C15 C16 1.449(6) . ?
C15 C53 1.515(6) . ?
C16 N24 1.296(5) . ?
C16 C17 1.545(5) . ?
C17 C55 1.541(5) . ?
C17 C54 1.547(5) . ?
C17 C18 1.557(5) . ?
C18 C19 1.529(5) . ?
C18 C60 1.550(5) . ?
C19 N24 1.492(5) . ?
C26 C27 1.511(6) . ?
C27 O28 1.233(6) . ?
C27 N29 1.320(6) . ?
O28 Li2 1.978(10) . ?
C30 C31 1.527(6) . ?
C31 C32 1.503(6) . ?
C32 O33 1.248(5) . ?
C32 N34 1.333(6) . ?
C37 C38 1.513(7) . ?
C38 O39 1.243(6) . ?
C38 N40 1.328(7) . ?
C41 C42 1.533(6) . ?
C42 C43 1.518(7) . ?
C43 O44 1.293(7) . ?
C43 N45 1.311(7) . ?
O44 Li2 1.936(10) 3_545 ?
C48 C49 1.548(6) . ?
C49 C50 1.541(8) . ?
C50 O51 1.233(7) . ?
C50 N52 1.311(8) . ?
O51 Li2 1.944(9) 1_655 ?
C55 C56 1.552(6) . ?
C56 C57 1.512(6) . ?
C57 O58 1.234(5) . ?
C57 N59 1.340(6) . ?
N59 CPR1 1.462(6) . ?
C60 C61 1.517(6) . ?
C61 O62 1.238(5) . ?
C61 N63 1.334(5) . ?
O62 Li1 1.922(8) 4_456 ?
CPR1 CPR2 1.523(6) . ?
CPR2 OP3 1.444(5) . ?
CPR2 CPR3 1.515(6) . ?
P1 OP5 1.485(3) . ?
P1 OP4 1.491(3) . ?
P1 OP3 1.584(3) . ?
P1 OP2 1.614(3) . ?
OP2 CR3 1.421(5) . ?
OP4 Li1 1.880(8) . ?
CR1 OR6 1.411(5) . ?
CR1 NB1 1.441(5) . ?
CR1 CR2 1.543(5) . ?
CR2 OR7 1.408(5) . ?
CR2 CR3 1.540(6) . ?
CR3 CR4 1.532(6) . ?
CR4 OR6 1.456(5) . ?
CR4 CR5 1.508(6) . ?
CR5 OR8 1.432(6) . ?
NB1 CB2 1.353(5) . ?
NB1 CB8 1.395(5) . ?
CB2 NB3 1.313(5) . ?
NB3 CB9 1.416(5) . ?
CB4 CB9 1.384(6) . ?
CB4 CB5 1.388(6) . ?
CB5 CB6 1.413(7) . ?
CB5 CB10 1.514(6) . ?
CB6 CB7 1.386(6) . ?
CB6 CB11 1.516(6) . ?
CB7 CB8 1.394(6) . ?
CB8 CB9 1.398(6) . ?
Li1 O62 1.922(7) 4_556 ?
Li1 OW1 1.924(8) . ?
Li1 OW3A 2.026(14) . ?
Li1 OW3 2.041(9) . ?
Li2 O44 1.936(10) 3 ?
Li2 O51 1.944(9) 1_455 ?
Li2 OW4 1.988(10) . ?
OW7 OW14 1.67(2) 4_546 ?
OW11 OW13 1.39(3) 3_655 ?
OW13 OW11 1.39(3) 3_645 ?
OW14 OW7 1.67(2) 4_446 ?
